data_7022631
loop_
_publ_author_name
'Ren, Dong Xue'
'Xing, Na'
'Shan, Hui'
'Chen, Chen'
'Cao, Yun Zhu'
'Xing, Yong Heng'

_publ_section_title
;
 Novel vanadium(III) complexes with rigid phenylpolycarboxylate ligands:
 synthesis, structures and application in C-H bond activation.
;
_journal_issue 15
_journal_name_full 'Dalton transactions (Cambridge, England : 2003)'
_journal_page_first 5379
_journal_page_last 5389
_journal_paper_doi 10.1039/c3dt32472a
_journal_volume 42
_journal_year 2013
_chemical_formula_sum 'C15 H12 N O10 V'
_chemical_formula_weight 417.20
_chemical_name_systematic
;
?
;
_space_group_IT_number 14
_symmetry_cell_setting monoclinic
_symmetry_space_group_name_Hall '-P 2ybc'
_symmetry_space_group_name_H-M 'P 1 21/c 1'
_atom_sites_solution_hydrogens geom
_atom_sites_solution_primary direct
_atom_sites_solution_secondary difmap
_audit_creation_method SHELXL-97
_cell_angle_alpha 90.00
_cell_angle_beta 91.894(5)
_cell_angle_gamma 90.00
_cell_formula_units_Z 4
_cell_length_a 7.1920(6)
_cell_length_b 15.4368(12)
_cell_length_c 14.2060(12)
_cell_measurement_temperature 293(2)
_cell_volume 1576.3(2)
_computing_structure_refinement 'SHELXL-97 (Sheldrick, 1997)'
_computing_structure_solution 'SHELXS-97 (Sheldrick, 1990)'
_diffrn_ambient_temperature 293(2)
_diffrn_measured_fraction_theta_full 0.995
_diffrn_measured_fraction_theta_max 0.995
_diffrn_radiation_monochromator graphite
_diffrn_radiation_source 'fine-focus sealed tube'
_diffrn_radiation_type MoK\a
_diffrn_radiation_wavelength 0.71073
_diffrn_reflns_av_R_equivalents 0.0715
_diffrn_reflns_av_sigmaI/netI 0.0785
_diffrn_reflns_limit_h_max 9
_diffrn_reflns_limit_h_min -9
_diffrn_reflns_limit_k_max 20
_diffrn_reflns_limit_k_min -19
_diffrn_reflns_limit_l_max 18
_diffrn_reflns_limit_l_min -16
_diffrn_reflns_number 11312
_diffrn_reflns_theta_full 28.33
_diffrn_reflns_theta_max 28.33
_diffrn_reflns_theta_min 1.95
_exptl_absorpt_coefficient_mu 0.691
_exptl_crystal_density_diffrn 1.758
_exptl_crystal_density_method 'not measured'
_exptl_crystal_F_000 848
_exptl_crystal_size_max 0.24
_exptl_crystal_size_mid 0.15
_exptl_crystal_size_min 0.11
_refine_diff_density_max 0.453
_refine_diff_density_min -0.292
_refine_diff_density_rms 0.075
_refine_ls_extinction_method none
_refine_ls_goodness_of_fit_ref 0.937
_refine_ls_hydrogen_treatment mixed
_refine_ls_matrix_type full
_refine_ls_number_parameters 292
_refine_ls_number_reflns 3916
_refine_ls_number_restraints 0
_refine_ls_restrained_S_all 0.937
_refine_ls_R_factor_all 0.0766
_refine_ls_R_factor_gt 0.0413
_refine_ls_shift/su_max 0.000
_refine_ls_shift/su_mean 0.000
_refine_ls_structure_factor_coef Fsqd
_refine_ls_weighting_details 'calc w=1/[\s^2^(Fo^2^)+(0.0488P)^2^+0.0000P] where P=(Fo^2^+2Fc^2^)/3'
_refine_ls_weighting_scheme calc
_refine_ls_wR_factor_gt 0.0904
_refine_ls_wR_factor_ref 0.1033
_reflns_number_gt 2512
_reflns_number_total 3916
_reflns_threshold_expression >2sigma(I)
_cod_data_source_file c3dt32472a.txt
_cod_data_source_block 1
_cod_depositor_comments
;
The following automatic conversions were performed:

'_symmetry_cell_setting' value 'Monoclinic' changed to 'monoclinic'
according to /home/saulius/struct/CIF-dictionaries/cif_core.dic
dictionary named 'cif_core.dic' version 2.4.2 from 2011-04-26.

Automatic conversion script
Id: cif_fix_values 1891 2012-01-12 08:04:46Z andrius 
;
_cod_original_sg_symbol_H-M P2(1)/c
_cod_database_code 7022631

loop_
_symmetry_equiv_pos_as_xyz
'x, y, z'
'-x, y+1/2, -z+1/2'
'-x, -y, -z'
'x, -y-1/2, z-1/2'

loop_
_atom_site_label
_atom_site_type_symbol
_atom_site_fract_x
_atom_site_fract_y
_atom_site_fract_z
_atom_site_U_iso_or_equiv
_atom_site_adp_type
_atom_site_occupancy
_atom_site_symmetry_multiplicity
_atom_site_calc_flag
V1 V 0.16178(5) 0.44291(2) 0.15404(3) 0.02382(13) Uani 1 1 d
N N 0.3367(2) 0.54089(12) 0.21011(14) 0.0228(4) Uani 1 1 d
C1 C 0.0862(3) 0.63073(15) 0.16757(17) 0.0267(5) Uani 1 1 d
C2 C 0.2795(3) 0.62321(15) 0.21090(17) 0.0245(5) Uani 1 1 d
C3 C 0.3904(3) 0.68915(17) 0.24605(18) 0.0285(6) Uani 1 1 d
C4 C 0.5670(4) 0.66820(16) 0.28232(19) 0.0320(6) Uani 1 1 d
C5 C 0.6253(3) 0.58277(16) 0.28258(19) 0.0303(6) Uani 1 1 d
C6 C 0.5055(3) 0.52004(15) 0.24527(16) 0.0228(5) Uani 1 1 d
C7 C 0.5389(3) 0.42435(15) 0.23872(17) 0.0246(5) Uani 1 1 d
C8 C -0.0462(3) 0.32696(15) 0.08945(17) 0.0257(5) Uani 1 1 d
C9 C -0.1656(3) 0.25449(15) 0.05579(17) 0.0255(5) Uani 1 1 d
C10 C -0.0990(4) 0.17015(17) 0.0646(2) 0.0353(7) Uani 1 1 d
C11 C -0.2064(4) 0.10047(18) 0.0343(2) 0.0411(7) Uani 1 1 d
C12 C -0.3811(4) 0.11563(17) -0.0056(2) 0.0365(7) Uani 1 1 d
C13 C -0.4506(3) 0.19994(15) -0.01488(17) 0.0270(6) Uani 1 1 d
C14 C -0.6389(3) 0.21059(17) -0.06006(18) 0.0296(6) Uani 1 1 d
C15 C -0.3427(3) 0.26937(16) 0.01613(17) 0.0253(5) Uani 1 1 d
O1 O 0.2748(3) 0.46041(15) 0.02200(14) 0.0332(5) Uani 1 1 d
O2 O 0.0448(3) 0.42842(12) 0.28328(13) 0.0318(4) Uani 1 1 d
O3 O 0.0193(2) 0.55814(10) 0.13792(12) 0.0301(4) Uani 1 1 d
O4 O 0.0067(2) 0.70125(10) 0.16347(14) 0.0387(5) Uani 1 1 d
O5 O 0.4015(2) 0.38359(10) 0.19930(13) 0.0308(4) Uani 1 1 d
O6 O 0.6841(2) 0.39100(10) 0.26937(13) 0.0340(5) Uani 1 1 d
O7 O -0.0962(2) 0.40583(11) 0.08597(12) 0.0295(4) Uani 1 1 d
O8 O 0.1155(2) 0.31201(11) 0.12388(13) 0.0356(4) Uani 1 1 d
O9 O -0.6921(2) 0.29171(12) -0.07429(13) 0.0366(5) Uani 1 1 d
O10 O -0.7343(2) 0.14868(12) -0.08220(15) 0.0470(6) Uani 1 1 d
H3 H 0.353(3) 0.7457(16) 0.2437(16) 0.023(6) Uiso 1 1 d
H15 H -0.385(3) 0.3254(16) 0.0117(16) 0.027(7) Uiso 1 1 d
H4 H 0.643(4) 0.7149(17) 0.3051(18) 0.038(7) Uiso 1 1 d
H5 H 0.737(4) 0.5636(15) 0.3087(18) 0.027(7) Uiso 1 1 d
H10 H 0.015(4) 0.1611(16) 0.0878(18) 0.037(8) Uiso 1 1 d
H11 H -0.160(4) 0.0407(18) 0.0389(19) 0.045(8) Uiso 1 1 d
H12 H -0.456(4) 0.0684(17) -0.0277(19) 0.043(8) Uiso 1 1 d
H2B H 0.103(4) 0.3978(18) 0.324(2) 0.040(8) Uiso 1 1 d
H2A H -0.071(4) 0.418(2) 0.286(2) 0.059(10) Uiso 1 1 d
H1A H 0.228(6) 0.493(3) -0.006(3) 0.094(17) Uiso 1 1 d
H1B H 0.292(4) 0.417(2) -0.005(2) 0.059(12) Uiso 1 1 d
H9 H -0.806(5) 0.284(2) -0.102(3) 0.096(14) Uiso 1 1 d

loop_
_atom_site_aniso_label
_atom_site_aniso_U_11
_atom_site_aniso_U_22
_atom_site_aniso_U_33
_atom_site_aniso_U_23
_atom_site_aniso_U_13
_atom_site_aniso_U_12
V1 0.0159(2) 0.0216(2) 0.0332(3) 0.00124(18) -0.01038(16) -0.00075(16)
N 0.0159(9) 0.0235(10) 0.0288(11) 0.0029(8) -0.0047(8) 0.0000(7)
C1 0.0225(12) 0.0273(13) 0.0299(14) 0.0022(10) -0.0056(10) 0.0044(10)
C2 0.0210(12) 0.0257(12) 0.0267(14) 0.0016(10) -0.0022(10) 0.0016(10)
C3 0.0277(13) 0.0232(13) 0.0345(15) 0.0020(11) -0.0029(11) -0.0005(10)
C4 0.0308(14) 0.0256(13) 0.0392(16) -0.0043(12) -0.0059(12) -0.0066(11)
C5 0.0209(12) 0.0310(14) 0.0382(16) -0.0008(11) -0.0087(11) -0.0020(10)
C6 0.0163(11) 0.0243(12) 0.0275(13) 0.0024(10) -0.0038(10) -0.0012(9)
C7 0.0165(11) 0.0261(13) 0.0309(14) 0.0004(10) -0.0038(10) -0.0017(9)
C8 0.0211(12) 0.0289(13) 0.0268(13) 0.0030(10) -0.0048(10) -0.0051(10)
C9 0.0222(12) 0.0272(13) 0.0267(13) -0.0011(10) -0.0051(10) -0.0044(10)
C10 0.0240(13) 0.0342(15) 0.0469(18) -0.0019(13) -0.0103(13) 0.0011(11)
C11 0.0380(16) 0.0261(14) 0.058(2) -0.0017(14) -0.0134(14) 0.0010(12)
C12 0.0343(15) 0.0285(14) 0.0459(18) -0.0051(12) -0.0093(13) -0.0077(12)
C13 0.0220(12) 0.0291(13) 0.0292(14) -0.0006(10) -0.0073(10) -0.0038(10)
C14 0.0240(13) 0.0363(15) 0.0281(14) -0.0031(11) -0.0041(11) -0.0050(11)
C15 0.0232(12) 0.0244(13) 0.0277(14) -0.0009(10) -0.0073(10) -0.0009(10)
O1 0.0272(10) 0.0365(12) 0.0355(12) 0.0009(10) -0.0063(9) 0.0030(8)
O2 0.0179(9) 0.0399(11) 0.0369(11) 0.0093(9) -0.0096(8) 0.0001(8)
O3 0.0199(8) 0.0277(9) 0.0419(11) 0.0002(8) -0.0117(7) 0.0022(7)
O4 0.0270(10) 0.0267(9) 0.0611(13) -0.0024(9) -0.0157(9) 0.0089(8)
O5 0.0194(8) 0.0212(8) 0.0508(12) -0.0013(8) -0.0144(8) -0.0006(7)
O6 0.0168(8) 0.0273(9) 0.0568(13) 0.0037(8) -0.0139(8) 0.0013(7)
O7 0.0221(8) 0.0263(9) 0.0393(11) 0.0009(8) -0.0127(7) -0.0021(7)
O8 0.0247(9) 0.0288(9) 0.0520(12) -0.0006(9) -0.0187(8) -0.0024(7)
O9 0.0259(10) 0.0362(11) 0.0466(12) -0.0027(9) -0.0146(9) 0.0000(8)
O10 0.0342(11) 0.0396(11) 0.0656(15) -0.0078(10) -0.0244(10) -0.0084(9)

loop_
_atom_type_symbol
_atom_type_description
_atom_type_scat_dispersion_real
_atom_type_scat_dispersion_imag
_atom_type_scat_source
C C 0.0033 0.0016 'International Tables Vol C Tables 4.2.6.8 and 6.1.1.4'
H H 0.0000 0.0000 'International Tables Vol C Tables 4.2.6.8 and 6.1.1.4'
N N 0.0061 0.0033 'International Tables Vol C Tables 4.2.6.8 and 6.1.1.4'
O O 0.0106 0.0060 'International Tables Vol C Tables 4.2.6.8 and 6.1.1.4'
V V 0.3005 0.5294 'International Tables Vol C Tables 4.2.6.8 and 6.1.1.4'

loop_
_geom_angle_atom_site_label_1
_geom_angle_atom_site_label_2
_geom_angle_atom_site_label_3
_geom_angle
O5 V1 O2 92.07(7)
O5 V1 O3 146.62(6)
O2 V1 O3 88.66(7)
O5 V1 O1 89.49(8)
O2 V1 O1 178.35(8)
O3 V1 O1 89.74(8)
O5 V1 O8 75.97(6)
O2 V1 O8 90.61(8)
O3 V1 O8 137.41(6)
O1 V1 O8 90.29(9)
O5 V1 N 73.43(6)
O2 V1 N 89.85(8)
O3 V1 N 73.20(7)
O1 V1 N 90.08(8)
O8 V1 N 149.39(7)
O5 V1 O7 137.21(7)
O2 V1 O7 90.01(7)
O3 V1 O7 76.14(6)
O1 V1 O7 89.21(7)
O8 V1 O7 61.27(6)
N V1 O7 149.34(7)
C2 N C6 120.13(19)
C2 N V1 120.39(14)
C6 N V1 119.48(15)
O4 C1 O3 126.0(2)
O4 C1 C2 120.6(2)
O3 C1 C2 113.39(19)
N C2 C3 122.1(2)
N C2 C1 110.50(19)
C3 C2 C1 127.4(2)
C2 C3 C4 118.2(2)
C5 C4 C3 119.6(2)
C4 C5 C6 118.7(2)
N C6 C5 121.2(2)
N C6 C7 111.05(18)
C5 C6 C7 127.7(2)
O6 C7 O5 125.5(2)
O6 C7 C6 121.7(2)
O5 C7 C6 112.77(19)
O8 C8 O7 116.4(2)
O8 C8 C9 120.1(2)
O7 C8 C9 123.5(2)
C10 C9 C15 119.9(2)
C10 C9 C8 118.9(2)
C15 C9 C8 121.2(2)
C11 C10 C9 120.8(2)
C12 C11 C10 119.1(3)
C11 C12 C13 120.9(2)
C15 C13 C12 119.6(2)
C15 C13 C14 122.9(2)
C12 C13 C14 117.4(2)
O10 C14 O9 123.2(2)
O10 C14 C13 121.6(2)
O9 C14 C13 115.2(2)
C13 C15 C9 119.7(2)
C1 O3 V1 122.47(14)
C7 O5 V1 123.25(14)
C8 O7 V1 89.92(13)
C8 O8 V1 92.35(14)

loop_
_geom_bond_atom_site_label_1
_geom_bond_atom_site_label_2
_geom_bond_distance
V1 O5 2.0375(15)
V1 O2 2.057(2)
V1 O3 2.0617(16)
V1 O1 2.086(2)
V1 O8 2.0901(17)
V1 N 2.1066(18)
V1 O7 2.1420(15)
N C2 1.336(3)
N C6 1.337(3)
C1 O4 1.230(3)
C1 O3 1.285(3)
C1 C2 1.506(3)
C2 C3 1.377(3)
C3 C4 1.393(3)
C4 C5 1.384(3)
C5 C6 1.389(3)
C6 C7 1.500(3)
C7 O6 1.231(3)
C7 O5 1.284(3)
C8 O8 1.268(3)
C8 O7 1.270(3)
C8 C9 1.480(3)
C9 C10 1.392(3)
C9 C15 1.394(3)
C10 C11 1.385(4)
C11 C12 1.381(4)
C12 C13 1.399(4)
C13 C15 1.387(3)
C13 C14 1.488(3)
C14 O10 1.212(3)
C14 O9 1.323(3)
